data_1537455
loop_
_publ_author_name
'Iusenko, K.V.'
'Gromilov, S.A.'
'Romanenko, G.V.'
'Korol'kov, I.V.'
'Baidina, I.A.'
'Korenev, S.V.'

_publ_section_title
;
 Double complex salts (Rh (N H3)5 Cl)2 (M Cl6) Cl2 (M= Re, Os): synthesis
 and crystal structure
;
_journal_name_full 'Zhurnal Neorganicheskoi Khimii'
_journal_page_first 568
_journal_page_last 573
_journal_volume 49
_journal_year 2004
_chemical_formula_sum 'Cl10 H30 N10 Re Rh2'
_chemical_name_systematic '(Rh (N H3)5 Cl)2 (Re Cl6) Cl2'
_space_group_IT_number 12
_symmetry_space_group_name_Hall '-C 2y'
_symmetry_space_group_name_H-M 'C 1 2/m 1'
_cell_angle_alpha 90
_cell_angle_beta 100.046
_cell_angle_gamma 90
_cell_formula_units_Z 2
_cell_length_a 11.2377
_cell_length_b 7.9615
_cell_length_c 13.3856
_cell_volume 1179.234
_citation_journal_id_ASTM ZNOKAQ
_cod_data_source_file Iusenko_ZNOKAQ_2004_556.cif
_cod_data_source_block H30Cl10N10Re1Rh2
_cod_original_formula_sum 'H30 Cl10 N10 Re1 Rh2'
_cod_database_code 1537455

loop_
_symmetry_equiv_pos_as_xyz
x,y,z
-x,y,-z
-x,-y,-z
x,-y,z
x+1/2,y+1/2,z
-x+1/2,y+1/2,-z
-x+1/2,-y+1/2,-z
x+1/2,-y+1/2,z

loop_
_atom_site_label
_atom_site_type_symbol
_atom_site_fract_x
_atom_site_fract_y
_atom_site_fract_z
_atom_site_occupancy
_atom_site_U_iso_or_equiv
_atom_site_attached_hydrogens
Cl4 Cl-1 -0.363 0.5 0.0957 1 0.0 0
Rh1 Rh+3 -0.1718 0.5 0.1981 1 0.0 0
N3 N-3 -0.0019 0.5 0.2864 1 0.0 3
Cl2 Cl-1 -0.0096 0 0.3219 1 0.0 0
Cl5 Cl-1 0.1763 0.5 0.125 1 0.0 0
Cl1 Cl-1 0.2117 0 0.5235 1 0.0 0
N1 N-3 -0.2324 -0.3191 0.2866 1 0.0 3
Cl3 Cl-1 0 -0.2936 0.5 1 0.0 0
N2 N-3 -0.1161 -0.316 0.1067 1 0.0 3
Re1 Re+4 0 0 0.5 1 0.0 0
